data_1507487
loop_
_publ_author_name
'Kozaki, M.'
'Yonezawa, Y.'
'Okada, K.'

_publ_section_title
;
 Cyclopentadithiophene (CPDT) dimer dication: bipolaron model for
 quaterthiophenes.
;
_journal_issue 25
_journal_name_full 'Organic letters'
_journal_page_first 4535
_journal_page_last 4538
_journal_paper_doi 10.1021/ol027080r
_journal_volume 4
_journal_year 2002
_chemical_formula_sum 'C44 H36 Cl10 Fe2 N4 O S6'
_chemical_formula_weight 1295.38
_space_group_IT_number 1
_symmetry_cell_setting triclinic
_symmetry_Int_Tables_number 1
_symmetry_space_group_name_Hall 'P 1'
_symmetry_space_group_name_H-M 'P 1'
_cell_angle_alpha 71.71(1)
_cell_angle_beta 71.68(1)
_cell_angle_gamma 60.87(1)
_cell_formula_units_Z 2
_cell_length_a 13.844(1)
_cell_length_b 13.846(1)
_cell_length_c 18.700(2)
_cell_measurement_reflns_used 7402
_cell_measurement_temperature 173.2
_cell_measurement_theta_max 27.5
_cell_measurement_theta_min 3.1
_cell_volume 2916.0(5)
_computing_cell_refinement CRYSTALCLEAR
_computing_data_collection CRYSTALCLEAR
_computing_data_reduction 'teXsan Ver. 1.11'
_computing_publication_material 'teXsan Ver. 1.11'
_computing_structure_refinement 'teXsan Ver. 1.10'
_computing_structure_solution SAPI91
_diffrn_detector_area_resol_mean 14.63
_diffrn_measured_fraction_theta_full 0.9498
_diffrn_measured_fraction_theta_max 0.9498
_diffrn_measurement_device_type 'Rigaku/MSC Mercury CCD'
_diffrn_measurement_method \w
_diffrn_radiation_type 'Mo K\a'
_diffrn_radiation_wavelength 0.7107
_diffrn_reflns_av_R_equivalents 0.049
_diffrn_reflns_limit_h_max 17
_diffrn_reflns_limit_h_min -14
_diffrn_reflns_limit_k_max 17
_diffrn_reflns_limit_k_min -17
_diffrn_reflns_limit_l_max 24
_diffrn_reflns_limit_l_min -23
_diffrn_reflns_number 447
_diffrn_reflns_theta_full 27.48
_diffrn_reflns_theta_max 27.48
_exptl_absorpt_coefficient_mu 1.205
_exptl_absorpt_correction_type none
_exptl_crystal_colour black
_exptl_crystal_density_diffrn 1.475
_exptl_crystal_density_method 'not measured'
_exptl_crystal_description Platelet
_exptl_crystal_size_max 0.100
_exptl_crystal_size_mid 0.100
_exptl_crystal_size_min 0.050
_refine_diff_density_max 2.45
_refine_diff_density_min -0.94
_refine_ls_abs_structure_Flack 0.5(1)
_refine_ls_extinction_method none
_refine_ls_goodness_of_fit_ref 1.238
_refine_ls_hydrogen_treatment noref
_refine_ls_number_parameters 1208
_refine_ls_number_reflns 5357
_refine_ls_R_factor_gt 0.0880
_refine_ls_shift/su_max 0.0362
_refine_ls_structure_factor_coef Fsqd
_refine_ls_weighting_details 'w = 1/[\s^2^(Fo^2^) + (0.17700(Max(Fo^2^,0) + 2Fc^2^)/3)^2^]'
_refine_ls_weighting_scheme calc
_refine_ls_wR_factor_ref 0.2452
_reflns_number_gt 5357
_reflns_number_total 4223
_reflns_threshold_expression F^2^>3.0\s(F^2^)
_cod_data_source_file ol027080rsi20021011_050044.cif
_cod_data_source_block '_yonezawa6-3'
_cod_original_cell_volume 2915.9(6)
_cod_original_sg_symbol_H-M 'P 1          '
_cod_original_formula_sum 'C44 H36 Cl10 Fe2 N4 O S6 '
_cod_database_code 1507487

loop_
_symmetry_equiv_pos_as_xyz
x,y,z

loop_
_atom_site_label
_atom_site_type_symbol
_atom_site_fract_x
_atom_site_fract_y
_atom_site_fract_z
_atom_site_U_iso_or_equiv
_atom_site_adp_type
_atom_site_occupancy
_atom_site_calc_flag
Fe(1) Fe 0.729(3) 0.059(3) 0.879(2) 0.037(1) Uani 1.00 d
Fe(2) Fe 1.178(3) -0.153(3) 0.884(2) 0.041(1) Uani 1.00 d
Fe(3) Fe -0.167(3) 0.192(3) 1.384(2) 0.040(1) Uani 1.00 d
Fe(4) Fe 1.045(3) -0.256(3) 1.379(2) 0.038(1) Uani 1.00 d
Cl(1) Cl 0.551(4) 0.112(4) 0.921(3) 0.122(5) Uani 1.00 d
Cl(2) Cl 0.774(4) 0.048(4) 0.758(2) 0.096(4) Uani 1.00 d
Cl(3) Cl 0.814(4) -0.105(3) 0.948(2) 0.060(3) Uani 1.00 d
Cl(4) Cl 0.774(3) 0.180(3) 0.893(2) 0.038(2) Uani 1.00 d
Cl(5) Cl 1.091(3) 0.024(3) 0.827(2) 0.042(2) Uani 1.00 d
Cl(6) Cl 1.129(3) -0.264(4) 0.858(2) 0.067(3) Uani 1.00 d
Cl(7) Cl 1.359(3) -0.207(3) 0.839(2) 0.086(3) Uani 1.00 d
Cl(8) Cl 1.135(4) -0.162(4) 1.008(2) 0.098(4) Uani 1.00 d
Cl(9) Cl -0.280(4) 0.146(3) 1.360(2) 0.068(3) Uani 1.00 d
Cl(10) Cl 0.008(3) 0.107(3) 1.327(2) 0.042(2) Uani 1.00 d
Cl(11) Cl -0.179(4) 0.150(4) 1.509(2) 0.096(4) Uani 1.00 d
Cl(12) Cl -0.223(3) 0.374(4) 1.340(2) 0.096(4) Uani 1.00 d
Cl(13) Cl 1.034(4) -0.210(4) 1.258(2) 0.087(4) Uani 1.00 d
Cl(14) Cl 1.096(4) -0.433(4) 1.420(2) 0.109(5) Uani 1.00 d
Cl(15) Cl 1.165(3) -0.209(3) 1.394(2) 0.035(2) Uani 1.00 d
Cl(16) Cl 0.880(3) -0.171(4) 1.448(2) 0.061(3) Uani 1.00 d
Cl(17) Cl 0.302(3) -0.029(4) 0.400(2) 0.052(3) Uani 1.00 d
Cl(18) Cl 0.555(4) -0.273(3) 0.633(2) 0.080(4) Uani 1.00 d
Cl(19) Cl -0.043(4) 0.317(3) 0.899(2) 0.052(3) Uani 1.00 d
Cl(20) Cl 0.714(4) -0.429(4) 1.133(2) 0.086(4) Uani 1.00 d
S(1) S -0.014(3) 0.221(3) 0.684(2) 0.025(2) Uani 1.00 d
S(2) S 0.306(3) 0.058(3) 0.703(2) 0.019(2) Uani 1.00 d
S(3) S 0.661(3) -0.047(3) 0.586(2) 0.022(2) Uani 1.00 d
S(4) S 0.984(3) -0.224(3) 0.602(2) 0.023(2) Uani 1.00 d
S(5) S -0.218(3) 0.364(3) 0.607(2) 0.031(2) Uani 1.00 d
S(6) S 1.187(3) -0.368(3) 0.678(2) 0.024(2) Uani 1.00 d
S(7) S 0.762(3) -0.002(3) 1.102(2) 0.023(2) Uani 1.00 d
S(8) S 0.938(3) -0.323(3) 1.086(2) 0.019(2) Uani 1.00 d
S(9) S 1.043(3) -0.679(3) 1.203(2) 0.020(2) Uani 1.00 d
S(10) S 1.205(3) -1.000(3) 1.184(2) 0.020(2) Uani 1.00 d
S(11) S 0.617(3) 0.203(3) 1.177(2) 0.024(2) Uani 1.00 d
S(12) S 1.349(3) -1.201(3) 1.105(2) 0.032(2) Uani 1.00 d
O(1) O 0.340(4) 0.194(4) 0.210(2) 0.020(5) Uani 1.00 d
O(2) O 0.180(4) 0.355(4) 0.711(2) 0.016(4) Uani 1.00 d
N(1) N 0.102(4) 0.355(4) 0.340(3) 0.042(7) Uani 1.00 d
N(2) N 0.460(4) 0.154(4) 0.357(3) 0.038(7) Uani 1.00 d
N(3) N 0.510(4) -0.141(4) 0.935(3) 0.030(6) Uani 1.00 d
N(4) N 0.862(4) -0.383(4) 0.944(3) 0.038(8) Uani 1.00 d
N(5) N 0.601(4) -0.122(4) 1.446(3) 0.039(8) Uani 1.00 d
N(6) N 0.841(4) -0.475(4) 1.438(3) 0.040(7) Uani 1.00 d
N(7) N 1.139(4) -0.524(4) 0.854(3) 0.028(6) Uani 1.00 d
N(8) N 1.342(4) -0.885(4) 0.841(3) 0.052(8) Uani 1.00 d
C(1) C -0.077(4) 0.298(4) 0.603(3) 0.026(4) Uani 1.00 d
C(2) C 0.005(4) 0.297(4) 0.537(3) 0.029(7) Uani 1.00 d
C(3) C 0.113(4) 0.235(4) 0.548(3) 0.023(5) Uani 1.00 d
C(4) C 0.118(4) 0.189(4) 0.626(3) 0.025(5) Uani 1.00 d
C(5) C 0.224(4) 0.135(4) 0.634(3) 0.015(5) Uani 1.00 d
C(6) C 0.300(4) 0.140(4) 0.559(3) 0.035(7) Uani 1.00 d
C(7) C 0.410(4) 0.088(4) 0.557(3) 0.032(6) Uani 1.00 d
C(8) C 0.428(4) 0.042(4) 0.635(3) 0.023(5) Uani 1.00 d
C(9) C 0.535(4) -0.021(4) 0.656(3) 0.015(5) Uani 1.00 d
C(10) C 0.561(4) -0.070(4) 0.732(3) 0.016(5) Uani 1.00 d
C(11) C 0.669(4) -0.127(4) 0.732(3) 0.004(4) Uani 1.00 d
C(12) C 0.738(4) -0.123(4) 0.655(3) 0.021(5) Uani 1.00 d
C(13) C 0.849(4) -0.183(4) 0.661(3) 0.014(5) Uani 1.00 d
C(14) C 0.863(4) -0.235(4) 0.743(3) 0.012(6) Uani 1.00 d
C(15) C 0.970(4) -0.293(4) 0.751(2) 0.0132 Uani 1.00 d
C(16) C 1.047(4) -0.298(4) 0.680(3) 0.011(4) Uani 1.00 d
C(17) C 0.224(4) 0.208(4) 0.502(3) 0.021(6) Uani 1.00 d
C(18) C 0.253(4) 0.236(4) 0.424(3) 0.025(6) Uani 1.00 d
C(19) C 0.166(4) 0.304(4) 0.377(3) 0.037(8) Uani 1.00 d
C(20) C 0.367(4) 0.195(4) 0.386(3) 0.025(7) Uani 1.00 d
C(21) C 0.745(4) -0.195(4) 0.787(3) 0.010(6) Uani 1.00 d
C(22) C 0.717(4) -0.224(4) 0.863(3) 0.0071 Uani 1.00 d
C(23) C 0.600(4) -0.179(4) 0.902(3) 0.012(6) Uani 1.00 d
C(24) C 0.797(4) -0.308(4) 0.910(3) 0.025(8) Uani 1.00 d
C(25) C -0.281(4) 0.345(4) 0.707(3) 0.038(6) Uani 1.00 d
C(26) C -0.400(4) 0.412(4) 0.717(3) 0.036(8) Uani 1.00 d
C(27) C -0.468(5) 0.420(5) 0.789(3) 0.07(1) Uani 1.00 d
C(28) C -0.596(5) 0.500(6) 0.793(3) 0.12(2) Uani 1.00 d
C(29) C 1.244(4) -0.343(4) 0.577(3) 0.024(5) Uani 1.00 d
C(30) C 1.374(4) -0.402(5) 0.568(3) 0.048(8) Uani 1.00 d
C(31) C 1.431(4) -0.380(4) 0.482(3) 0.036(7) Uani 1.00 d
C(32) C 1.558(4) -0.423(5) 0.474(3) 0.052(9) Uani 1.00 d
C(33) C 0.241(4) -0.051(4) 0.497(3) 0.035(5) Uani 1.00 d
C(34) C 0.305(4) -0.105(4) 0.550(3) 0.044(8) Uani 1.00 d
C(35) C 0.254(4) -0.120(4) 0.624(3) 0.041(8) Uani 1.00 d
C(36) C 0.138(5) -0.082(5) 0.649(3) 0.046(9) Uani 1.00 d
C(37) C 0.069(4) -0.019(4) 0.591(3) 0.039(8) Uani 1.00 d
C(38) C 0.124(4) -0.009(4) 0.516(3) 0.029(7) Uani 1.00 d
C(39) C 0.682(5) -0.348(4) 0.664(3) 0.051(7) Uani 1.00 d
C(40) C 0.779(5) -0.381(5) 0.615(3) 0.08(1) Uani 1.00 d
C(41) C 0.875(5) -0.435(5) 0.643(3) 0.07(1) Uani 1.00 d
C(42) C 0.874(4) -0.480(4) 0.722(3) 0.051(9) Uani 1.00 d
C(43) C 0.774(5) -0.451(4) 0.774(3) 0.054(9) Uani 1.00 d
C(44) C 0.676(5) -0.382(4) 0.743(3) 0.059(9) Uani 1.00 d
C(45) C 0.684(4) 0.064(4) 1.184(3) 0.014(4) Uani 1.00 d
C(46) C 0.690(4) -0.018(4) 1.250(3) 0.019(6) Uani 1.00 d
C(47) C 0.749(4) -0.126(4) 1.243(3) 0.025(6) Uani 1.00 d
C(48) C 0.803(4) -0.137(4) 1.160(3) 0.021(5) Uani 1.00 d
C(49) C 0.863(4) -0.246(4) 1.156(3) 0.021(5) Uani 1.00 d
C(50) C 0.863(4) -0.315(4) 1.229(3) 0.018(5) Uani 1.00 d
C(51) C 0.916(4) -0.427(4) 1.233(3) 0.014(5) Uani 1.00 d
C(52) C 0.962(4) -0.447(4) 1.155(3) 0.016(5) Uani 1.00 d
C(53) C 1.022(4) -0.552(4) 1.136(3) 0.022(5) Uani 1.00 d
C(54) C 1.075(4) -0.578(4) 1.062(3) 0.024(7) Uani 1.00 d
C(55) C 1.123(4) -0.682(4) 1.054(3) 0.021(6) Uani 1.00 d
C(56) C 1.118(4) -0.756(4) 1.133(3) 0.019(5) Uani 1.00 d
C(57) C 1.177(4) -0.868(4) 1.123(3) 0.025(5) Uani 1.00 d
C(58) C 1.224(4) -0.873(4) 1.049(3) 0.021(5) Uani 1.00 d
C(59) C 1.283(4) -0.983(4) 1.034(3) 0.025(6) Uani 1.00 d
C(60) C 1.281(4) -1.061(4) 1.102(3) 0.030(5) Uani 1.00 d
C(61) C 0.789(4) -0.237(4) 1.286(3) 0.026(6) Uani 1.00 d
C(62) C 0.760(4) -0.271(4) 1.365(3) 0.023(5) Uani 1.00 d
C(63) C 0.674(4) -0.186(4) 1.409(3) 0.018(7) Uani 1.00 d
C(64) C 0.806(4) -0.386(4) 1.403(3) 0.024(7) Uani 1.00 d
C(65) C 1.192(4) -0.760(4) 1.001(3) 0.014(5) Uani 1.00 d
C(66) C 1.217(4) -0.731(4) 0.925(3) 0.025(6) Uani 1.00 d
C(67) C 1.175(4) -0.615(4) 0.884(3) 0.026(7) Uani 1.00 d
C(68) C 1.283(4) -0.820(4) 0.879(3) 0.035(8) Uani 1.00 d
C(69) C 1.334(4) -1.266(4) 1.206(3) 0.029(6) Uani 1.00 d
C(70) C 1.398(4) -1.386(4) 1.213(3) 0.043(8) Uani 1.00 d
C(71) C 1.409(5) -1.450(5) 1.292(3) 0.06(1) Uani 1.00 d
C(72) C 1.483(5) -1.585(5) 1.294(3) 0.08(1) Uani 1.00 d
C(73) C -0.067(4) 0.256(4) 0.996(3) 0.035(5) Uani 1.00 d
C(74) C -0.024(4) 0.139(4) 1.016(3) 0.036(7) Uani 1.00 d
C(75) C -0.033(4) 0.086(4) 1.088(3) 0.045(9) Uani 1.00 d
C(76) C -0.091(4) 0.145(5) 1.149(3) 0.053(9) Uani 1.00 d
C(77) C -0.137(4) 0.276(5) 1.124(3) 0.052(8) Uani 1.00 d
C(78) C -0.120(4) 0.319(4) 1.047(3) 0.045(9) Uani 1.00 d
C(79) C 0.637(4) -0.309(5) 1.165(3) 0.050(8) Uani 1.00 d
C(80) C 0.605(4) -0.305(5) 1.243(3) 0.07(1) Uani 1.00 d
C(81) C 0.534(5) -0.211(5) 1.273(3) 0.061(10) Uani 1.00 d
C(82) C 0.502(4) -0.109(4) 1.223(3) 0.06(1) Uani 1.00 d
C(83) C 0.547(5) -0.103(5) 1.143(4) 0.07(1) Uani 1.00 d
C(84) C 0.613(5) -0.211(5) 1.119(3) 0.07(1) Uani 1.00 d
C(85) C 0.640(4) 0.263(4) 1.078(3) 0.027(5) Uani 1.00 d
C(86) C 0.584(4) 0.394(4) 1.065(3) 0.023(6) Uani 1.00 d
C(87) C 0.602(4) 0.448(4) 0.984(3) 0.039(7) Uani 1.00 d
C(88) C 0.560(5) 0.571(4) 0.973(3) 0.06(1) Uani 1.00 d
H(1) H -0.0100 0.3386 0.4884 0.0343 Uiso 1.00 calc
H(2) H 0.4697 0.0834 0.5123 0.0375 Uiso 1.00 calc
H(3) H 0.5076 -0.0595 0.7779 0.0188 Uiso 1.00 calc
H(4) H 0.9950 -0.3255 0.8002 0.0159 Uiso 1.00 calc
H(5) H -0.2627 0.2693 0.7268 0.0459 Uiso 1.00 calc
H(6) H -0.2465 0.3683 0.7350 0.0459 Uiso 1.00 calc
H(7) H -0.4077 0.4891 0.6927 0.0436 Uiso 1.00 calc
H(8) H -0.4249 0.3870 0.6914 0.0436 Uiso 1.00 calc
H(9) H -0.4600 0.3477 0.8147 0.0905 Uiso 1.00 calc
H(10) H -0.4371 0.4451 0.8181 0.0905 Uiso 1.00 calc
H(11) H -0.6021 0.5773 0.7708 0.1417 Uiso 1.00 calc
H(12) H -0.6252 0.4797 0.7679 0.1417 Uiso 1.00 calc
H(13) H -0.6316 0.5006 0.8464 0.1417 Uiso 1.00 calc
H(14) H 1.2234 -0.3731 0.5520 0.0288 Uiso 1.00 calc
H(15) H 1.2216 -0.2631 0.5582 0.0288 Uiso 1.00 calc
H(16) H 1.3981 -0.3714 0.5979 0.0575 Uiso 1.00 calc
H(17) H 1.4006 -0.4788 0.5864 0.0575 Uiso 1.00 calc
H(18) H 1.4208 -0.4155 0.4551 0.0444 Uiso 1.00 calc
H(19) H 1.4023 -0.2993 0.4634 0.0444 Uiso 1.00 calc
H(20) H 1.5926 -0.5001 0.4949 0.0625 Uiso 1.00 calc
H(21) H 1.5935 -0.4070 0.4225 0.0625 Uiso 1.00 calc
H(22) H 1.5740 -0.3838 0.5030 0.0625 Uiso 1.00 calc
H(23) H 0.3875 -0.1317 0.5370 0.0523 Uiso 1.00 calc
H(24) H 0.3019 -0.1552 0.6634 0.0493 Uiso 1.00 calc
H(25) H 0.1085 -0.0954 0.7023 0.0560 Uiso 1.00 calc
H(26) H -0.0090 0.0166 0.6048 0.0480 Uiso 1.00 calc
H(27) H 0.0848 0.0297 0.4768 0.0347 Uiso 1.00 calc
H(28) H 0.7842 -0.3637 0.5621 0.0888 Uiso 1.00 calc
H(29) H 0.9479 -0.4427 0.6093 0.0797 Uiso 1.00 calc
H(30) H 0.9452 -0.5291 0.7404 0.0643 Uiso 1.00 calc
H(31) H 0.7735 -0.4734 0.8284 0.0652 Uiso 1.00 calc
H(32) H 0.6072 -0.3554 0.7772 0.0696 Uiso 1.00 calc
H(33) H 0.6556 0.0033 1.3001 0.0226 Uiso 1.00 calc
H(34) H 0.9263 -0.4808 1.2800 0.0169 Uiso 1.00 calc
H(35) H 1.0793 -0.5180 1.0189 0.0283 Uiso 1.00 calc
H(36) H 1.3210 -0.9997 0.9849 0.0294 Uiso 1.00 calc
H(37) H 1.3654 -1.2368 1.2329 0.0354 Uiso 1.00 calc
H(38) H 1.2600 -1.2458 1.2287 0.0354 Uiso 1.00 calc
H(39) H 1.3643 -1.4097 1.1938 0.0512 Uiso 1.00 calc
H(40) H 1.4741 -1.3984 1.1839 0.0512 Uiso 1.00 calc
H(41) H 1.4477 -1.4228 1.3142 0.0781 Uiso 1.00 calc
H(42) H 1.3390 -1.4359 1.3235 0.0781 Uiso 1.00 calc
H(43) H 1.4929 -1.6218 1.3457 0.1013 Uiso 1.00 calc
H(44) H 1.4509 -1.6090 1.2740 0.1013 Uiso 1.00 calc
H(45) H 1.5597 -1.5958 1.2641 0.1013 Uiso 1.00 calc
H(46) H 0.0148 0.0987 0.9768 0.0433 Uiso 1.00 calc
H(47) H 0.0036 0.0069 1.0994 0.0542 Uiso 1.00 calc
H(48) H -0.0994 0.1098 1.2024 0.0653 Uiso 1.00 calc
H(49) H -0.1722 0.3259 1.1613 0.0624 Uiso 1.00 calc
H(50) H -0.1464 0.4006 1.0316 0.0538 Uiso 1.00 calc
H(51) H 0.6375 -0.3719 1.2786 0.0866 Uiso 1.00 calc
H(52) H 0.5102 -0.2134 1.3280 0.0731 Uiso 1.00 calc
H(53) H 0.4523 -0.0396 1.2429 0.0774 Uiso 1.00 calc
H(54) H 0.5377 -0.0322 1.1081 0.0881 Uiso 1.00 calc
H(55) H 0.6420 -0.2083 1.0661 0.0868 Uiso 1.00 calc
H(56) H 0.7219 0.2392 1.0595 0.0322 Uiso 1.00 calc
H(57) H 0.6120 0.2420 1.0522 0.0322 Uiso 1.00 calc
H(58) H 0.5079 0.4208 1.0852 0.0276 Uiso 1.00 calc
H(59) H 0.6171 0.4178 1.0940 0.0276 Uiso 1.00 calc
H(60) H 0.6833 0.4190 0.9647 0.0473 Uiso 1.00 calc
H(61) H 0.5670 0.4349 0.9586 0.0473 Uiso 1.00 calc
H(62) H 0.6002 0.5892 0.9993 0.0693 Uiso 1.00 calc
H(63) H 0.5772 0.6023 0.9200 0.0693 Uiso 1.00 calc
H(64) H 0.4840 0.6052 0.9930 0.0693 Uiso 1.00 calc

loop_
_atom_site_aniso_label
_atom_site_aniso_U_11
_atom_site_aniso_U_22
_atom_site_aniso_U_33
_atom_site_aniso_U_12
_atom_site_aniso_U_13
_atom_site_aniso_U_23
Fe(1) 0.057(3) 0.029(2) 0.032(2) -0.022(2) -0.015(2) -0.002(2)
Fe(2) 0.034(2) 0.042(2) 0.034(2) -0.008(2) -0.017(2) 0.004(2)
Fe(3) 0.039(2) 0.038(2) 0.033(2) -0.009(2) 0.006(2) -0.018(2)
Fe(4) 0.022(2) 0.066(3) 0.036(2) -0.022(2) -0.002(2) -0.022(2)
Cl(1) 0.047(5) 0.082(8) 0.24(2) -0.028(6) -0.012(7) -0.053(10)
Cl(2) 0.23(2) 0.062(6) 0.032(3) -0.084(9) -0.038(7) 0.002(5)
Cl(3) 0.112(8) 0.030(4) 0.036(5) -0.022(5) -0.034(5) 0.002(3)
Cl(4) 0.050(5) 0.038(4) 0.037(4) -0.023(4) -0.008(4) -0.014(4)
Cl(5) 0.032(4) 0.040(3) 0.032(4) -0.004(3) -0.004(3) -0.002(3)
Cl(6) 0.092(7) 0.074(6) 0.089(7) -0.052(6) -0.029(6) -0.047(6)
Cl(7) 0.027(3) 0.065(6) 0.14(1) -0.012(5) -0.024(4) 0.010(7)
Cl(8) 0.20(1) 0.060(6) 0.036(3) -0.047(8) -0.057(7) 0.002(5)
Cl(9) 0.063(6) 0.086(7) 0.103(8) -0.043(5) -0.050(6) -0.027(6)
Cl(10) 0.040(3) 0.030(4) 0.033(4) -0.002(3) 0.001(3) -0.007(3)
Cl(11) 0.052(6) 0.21(1) 0.035(3) -0.048(8) 0.003(4) -0.057(7)
Cl(12) 0.063(7) 0.029(3) 0.14(1) -0.003(5) 0.025(7) -0.023(5)
Cl(13) 0.047(5) 0.21(1) 0.035(3) -0.071(8) 0.006(4) -0.045(6)
Cl(14) 0.083(8) 0.057(4) 0.20(2) -0.036(6) -0.030(9) -0.027(6)
Cl(15) 0.031(4) 0.049(4) 0.034(4) -0.019(3) -0.006(3) -0.014(4)
Cl(16) 0.023(4) 0.114(8) 0.041(5) -0.023(5) 0.006(3) -0.032(5)
Cl(17) 0.057(5) 0.049(5) 0.055(5) -0.031(4) 0.008(4) -0.021(4)
Cl(18) 0.125(9) 0.048(5) 0.092(8) -0.039(6) -0.079(7) 0.014(5)
Cl(19) 0.050(5) 0.059(5) 0.056(5) -0.029(4) -0.023(4) 0.001(4)
Cl(20) 0.043(5) 0.124(9) 0.111(9) -0.028(6) 0.012(5) -0.089(8)
S(1) 0.007(3) 0.031(4) 0.019(4) 0.004(3) -0.002(3) -0.004(3)
S(2) 0.009(3) 0.029(4) 0.016(3) -0.007(3) -0.002(3) -0.003(3)
S(3) 0.014(4) 0.029(4) 0.018(4) -0.005(3) -0.004(3) -0.005(3)
S(4) 0.021(4) 0.033(4) 0.022(4) -0.016(3) -0.006(3) -0.004(3)
S(5) 0.014(4) 0.037(4) 0.028(4) 0.004(3) -0.007(3) -0.009(3)
S(6) 0.015(3) 0.025(4) 0.025(4) -0.008(3) -0.002(3) 0.002(3)
S(7) 0.027(4) 0.017(4) 0.019(4) -0.007(3) -0.003(3) -0.003(3)
S(8) 0.022(4) 0.013(3) 0.020(4) -0.006(3) 0.000(3) -0.006(3)
S(9) 0.027(4) 0.021(4) 0.015(3) -0.009(3) -0.004(3) -0.009(3)
S(10) 0.025(4) 0.020(4) 0.011(4) -0.009(3) 0.003(3) -0.005(3)
S(11) 0.026(4) 0.018(4) 0.016(3) -0.007(3) 0.002(3) 0.001(3)
S(12) 0.032(4) 0.015(4) 0.033(4) 0.001(3) 0.001(3) -0.010(3)
O(1) 0.026(10) 0.009(8) 0.022(10) 0.002(7) -0.028(8) 0.007(7)
O(2) 0.014(8) 0.018(9) 0.015(9) 0.000(7) 0.008(7) -0.021(7)
N(1) 0.02(1) 0.05(2) 0.01(1) 0.02(1) -0.010(9) -0.01(1)
N(2) 0.02(1) 0.05(2) 0.02(1) -0.01(1) 0.021(9) -0.01(1)
N(3) 0.02(1) 0.02(1) 0.03(1) 0.00(1) -0.009(9) 0.00(1)
N(4) 0.04(2) 0.05(2) 0.04(2) -0.01(1) -0.01(1) -0.02(1)
N(5) 0.03(1) 0.04(2) 0.04(2) 0.00(1) 0.00(1) -0.03(1)
N(6) 0.01(1) 0.03(1) 0.05(2) 0.00(1) 0.00(1) 0.00(1)
N(7) 0.05(2) 0.028(10) 0.00(1) -0.01(1) -0.006(10) -0.004(8)
N(8) 0.03(1) 0.06(2) 0.02(1) 0.02(1) 0.00(1) -0.03(1)
C(1) 0.014(5) 0.02(1) 0.023(8) 0.01(1) -0.008(8) 0.01(1)
C(2) 0.03(1) 0.04(2) 0.02(1) -0.02(1) -0.018(9) 0.02(1)
C(3) 0.018(9) 0.01(1) 0.016(9) 0.00(1) 0.005(8) 0.00(1)
C(4) 0.013(7) 0.02(1) 0.014(9) 0.02(1) 0.006(5) -0.02(1)
C(5) 0.02(1) 0.03(1) 0.022(9) -0.02(1) -0.022(7) -0.009(9)
C(6) 0.03(1) 0.04(2) 0.03(1) -0.02(1) -0.002(9) 0.00(1)
C(7) 0.04(1) 0.03(2) 0.02(1) -0.01(1) 0.00(1) -0.01(1)
C(8) 0.015(8) 0.04(1) 0.020(9) -0.02(1) 0.006(4) 0.00(1)
C(9) 0.021(8) 0.03(1) 0.015(8) -0.02(1) -0.002(4) -0.014(10)
C(10) 0.010(8) 0.01(1) 0.014(10) -0.007(10) 0.006(10) 0.01(1)
C(11) 0.012(8) 0.01(1) 0.004(7) -0.010(8) -0.002(6) -0.017(8)
C(12) 0.016(9) 0.00(1) 0.009(7) 0.018(9) 0.012(6) -0.007(9)
C(13) 0.020(7) 0.02(1) 0.021(8) -0.023(10) -0.009(5) -0.002(9)
C(14) 0.01(1) 0.03(1) 0.021(9) -0.02(1) -0.012(8) -0.005(10)
C(15) 0.02(1) 0.00(1) 0.01(1) 0.009(10) 0.009(10) -0.007(10)
C(16) 0.013(5) 0.01(1) 0.016(8) -0.009(8) 0.011(8) -0.012(8)
C(17) 0.02(1) 0.02(1) 0.029(9) -0.02(1) 0.011(8) -0.01(1)
C(18) 0.007(8) 0.03(2) 0.025(9) 0.01(1) -0.012(5) -0.02(1)
C(19) 0.02(1) 0.04(2) 0.02(2) 0.00(1) -0.01(1) 0.02(1)
C(20) 0.02(1) 0.01(1) 0.03(2) -0.01(1) 0.02(1) -0.01(1)
C(21) 0.01(1) 0.01(1) 0.02(1) -0.008(10) -0.017(7) 0.012(9)
C(22) 0.01(1) -0.010(10) 0.01(1) 0.005(9) -0.007(9) 0.005(9)
C(23) 0.02(1) 0.01(1) 0.02(1) -0.01(1) -0.020(9) 0.000(10)
C(24) 0.02(2) 0.02(1) 0.04(2) 0.00(1) 0.00(1) -0.04(1)
C(25) 0.02(1) 0.06(2) 0.029(6) -0.02(1) -0.01(1) 0.01(2)
C(26) 0.03(1) 0.04(2) 0.05(2) -0.02(1) 0.00(1) -0.02(2)
C(27) 0.04(2) 0.09(3) 0.05(2) 0.03(2) -0.03(1) -0.03(2)
C(28) 0.04(2) 0.14(5) 0.06(3) 0.03(2) 0.01(2) -0.02(3)
C(29) 0.01(1) 0.03(2) 0.024(5) 0.00(1) 0.00(1) -0.01(1)
C(30) 0.010(10) 0.10(3) 0.01(1) -0.01(2) 0.02(1) -0.02(2)
C(31) 0.02(1) 0.07(2) 0.01(1) -0.02(2) 0.00(1) 0.00(1)
C(32) 0.02(1) 0.09(3) 0.01(1) 0.00(2) 0.01(1) -0.01(2)
C(33) 0.04(1) 0.01(1) 0.053(6) -0.01(1) -0.001(9) -0.02(1)
C(34) 0.05(2) 0.01(1) 0.06(1) 0.00(1) -0.02(1) -0.01(1)
C(35) 0.08(2) 0.02(1) 0.06(1) -0.04(1) -0.04(1) -0.01(1)
C(36) 0.09(2) 0.08(2) 0.01(1) -0.07(2) 0.01(1) -0.03(1)
C(37) 0.08(2) 0.02(1) 0.03(1) -0.03(2) -0.01(1) -0.01(1)
C(38) 0.04(1) 0.05(2) 0.03(1) -0.04(1) -0.02(1) -0.01(1)
C(39) 0.09(1) 0.04(2) 0.03(1) -0.04(1) 0.01(1) -0.01(1)
C(40) 0.10(2) 0.14(4) 0.04(2) -0.08(3) 0.02(1) -0.06(2)
C(41) 0.11(3) 0.10(3) 0.06(2) -0.08(2) -0.01(2) -0.04(2)
C(42) 0.03(2) 0.04(2) 0.07(2) -0.03(2) 0.02(1) 0.00(2)
C(43) 0.05(2) 0.04(2) 0.04(2) -0.01(2) 0.01(1) 0.00(2)
C(44) 0.08(2) 0.03(2) 0.03(1) 0.00(2) -0.02(2) 0.00(2)
C(45) -0.012(10) 0.019(4) 0.023(7) 0.008(8) 0.003(8) -0.010(7)
C(46) 0.03(1) 0.03(1) 0.03(1) -0.03(1) -0.02(1) 0.002(10)
C(47) 0.04(2) 0.031(9) 0.012(9) -0.02(1) -0.02(1) 0.002(9)
C(48) 0.02(1) 0.030(8) 0.013(9) -0.02(1) 0.001(9) 0.009(6)
C(49) -0.01(1) 0.04(1) 0.018(8) 0.009(10) 0.003(9) -0.016(7)
C(50) 0.02(1) 0.010(8) 0.027(10) -0.016(10) 0.008(10) -0.004(8)
C(51) 0.00(1) 0.011(8) 0.02(1) 0.016(9) -0.017(9) -0.01(1)
C(52) 0.02(1) 0.017(8) 0.018(8) -0.011(10) -0.009(10) -0.002(4)
C(53) 0.03(1) 0.019(8) 0.020(9) -0.01(1) 0.00(1) -0.006(4)
C(54) 0.05(2) 0.03(1) 0.02(1) -0.04(1) 0.00(1) 0.00(1)
C(55) 0.02(1) 0.03(1) 0.023(10) -0.02(1) 0.01(1) -0.013(9)
C(56) 0.01(1) 0.008(9) 0.024(8) 0.01(1) 0.005(10) -0.014(7)
C(57) 0.04(2) 0.010(7) 0.010(8) 0.02(1) -0.02(1) -0.013(4)
C(58) 0.02(1) 0.021(9) 0.009(8) 0.00(1) -0.01(1) -0.001(7)
C(59) 0.00(1) 0.02(1) 0.02(1) 0.02(1) 0.00(1) -0.011(9)
C(60) 0.06(2) 0.016(5) 0.015(7) 0.00(1) -0.01(1) -0.013(8)
C(61) 0.03(2) 0.01(1) 0.03(1) -0.02(1) 0.02(1) -0.010(8)
C(62) 0.00(1) 0.04(1) 0.03(1) -0.009(10) 0.011(9) -0.006(7)
C(63) 0.01(1) 0.02(1) 0.02(1) -0.01(1) -0.002(9) 0.004(9)
C(64) 0.02(1) 0.03(1) 0.03(2) -0.02(1) 0.01(1) -0.01(1)
C(65) 0.01(1) 0.02(1) 0.019(9) -0.01(1) -0.008(9) 0.000(7)
C(66) 0.05(2) 0.025(9) 0.018(8) -0.02(1) -0.03(1) 0.000(6)
C(67) 0.02(1) 0.04(1) 0.01(1) -0.01(1) 0.00(1) 0.01(1)
C(68) 0.03(2) 0.02(2) 0.02(2) 0.01(1) 0.00(1) 0.00(1)
C(69) 0.03(2) 0.03(1) 0.039(7) -0.03(1) -0.03(1) 0.02(1)
C(70) 0.04(2) 0.03(1) 0.05(2) -0.02(1) -0.03(2) 0.02(2)
C(71) 0.10(3) 0.03(1) 0.04(1) -0.01(2) 0.00(2) -0.02(1)
C(72) 0.13(4) 0.03(1) 0.08(3) 0.00(2) -0.06(3) 0.00(2)
C(73) 0.02(1) 0.05(1) 0.056(6) -0.03(1) -0.02(1) -0.002(9)
C(74) 0.02(1) 0.05(1) 0.05(1) -0.01(1) -0.01(1) -0.02(1)
C(75) 0.02(2) 0.08(2) 0.04(1) -0.03(2) 0.00(1) -0.02(1)
C(76) 0.00(1) 0.13(2) 0.03(2) -0.03(2) -0.01(1) -0.01(2)
C(77) 0.00(1) 0.12(2) 0.07(2) -0.03(2) -0.01(1) -0.05(2)
C(78) 0.02(2) 0.08(2) 0.07(1) -0.03(2) -0.02(1) -0.05(2)
C(79) 0.04(2) 0.07(1) 0.07(2) -0.04(1) -0.04(1) 0.008(10)
C(80) 0.03(2) 0.09(3) 0.09(2) 0.03(2) -0.03(2) -0.06(2)
C(81) 0.05(2) 0.08(2) 0.04(2) 0.00(2) -0.01(2) -0.02(1)
C(82) 0.05(2) 0.05(2) 0.09(2) -0.02(2) -0.03(2) 0.00(2)
C(83) 0.06(3) 0.06(2) 0.09(2) -0.04(2) -0.03(2) 0.04(2)
C(84) 0.12(3) 0.09(2) 0.06(3) -0.08(2) -0.05(2) 0.01(2)
C(85) 0.04(2) 0.02(1) 0.014(5) -0.01(1) 0.00(1) -0.011(9)
C(86) 0.05(2) 0.02(1) 0.02(1) -0.02(1) -0.02(1) -0.01(1)
C(87) 0.06(2) 0.03(1) 0.03(1) -0.02(2) -0.02(1) 0.01(1)
C(88) 0.13(3) 0.03(1) 0.02(2) -0.03(2) -0.04(2) 0.01(1)

loop_
_atom_type_symbol
_atom_type_description
_atom_type_scat_dispersion_real
_atom_type_scat_dispersion_imag
_atom_type_scat_source
C C 0.003 0.002
;International Tables for Crystallography
(1992, Vol. C, Tables 4.2.6.8 and 6.1.1.1)
;
H H 0.000 0.000
;International Tables for Crystallography
(1992, Vol. C, Table 6.1.1.2)
;
Cl Cl 0.148 0.159
;International Tables for Crystallography
(1992, Vol. C, Tables 4.2.6.8 and 6.1.1.1)
;
Fe Fe 0.346 0.844
;International Tables for Crystallography
(1992, Vol. C, Tables 4.2.6.8 and 6.1.1.1)
;
N N 0.006 0.003
;International Tables for Crystallography
(1992, Vol. C, Tables 4.2.6.8 and 6.1.1.1)
;
S S 0.125 0.123
;International Tables for Crystallography
(1992, Vol. C, Tables 4.2.6.8 and 6.1.1.1)
;
O O 0.011 0.006
;International Tables for Crystallography
(1992, Vol. C, Tables 4.2.6.8 and 6.1.1.1)
;

loop_
_geom_angle_atom_site_label_1
_geom_angle_atom_site_label_2
_geom_angle_atom_site_label_3
_geom_angle
_geom_angle_publ_flag
Cl(1) Fe(1) Cl(2) 110.5(8) yes
Cl(1) Fe(1) Cl(3) 106.9(6) yes
Cl(1) Fe(1) Cl(4) 108.7(5) yes
Cl(2) Fe(1) Cl(3) 110.1(5) yes
Cl(2) Fe(1) Cl(4) 109.8(5) yes
Cl(3) Fe(1) Cl(4) 110.7(4) yes
Cl(5) Fe(2) Cl(6) 112.2(4) yes
Cl(5) Fe(2) Cl(7) 107.4(4) yes
Cl(5) Fe(2) Cl(8) 108.8(5) yes
Cl(6) Fe(2) Cl(7) 107.9(5) yes
Cl(6) Fe(2) Cl(8) 108.9(6) yes
Cl(7) Fe(2) Cl(8) 111.7(6) yes
Cl(9) Fe(3) Cl(10) 113.3(5) yes
Cl(9) Fe(3) Cl(11) 107.9(6) yes
Cl(9) Fe(3) Cl(12) 107.2(6) yes
Cl(10) Fe(3) Cl(11) 109.5(4) yes
Cl(10) Fe(3) Cl(12) 107.6(4) yes
Cl(11) Fe(3) Cl(12) 111.5(7) yes
Cl(13) Fe(4) Cl(14) 110.9(7) yes
Cl(13) Fe(4) Cl(15) 109.5(4) yes
Cl(13) Fe(4) Cl(16) 110.2(4) yes
Cl(14) Fe(4) Cl(15) 109.4(5) yes
Cl(14) Fe(4) Cl(16) 107.1(6) yes
Cl(15) Fe(4) Cl(16) 109.7(4) yes
C(1) S(1) C(4) 90(1) yes
C(5) S(2) C(8) 92(1) yes
C(9) S(3) C(12) 90(1) yes
C(13) S(4) C(16) 91(1) yes
C(1) S(5) C(25) 105(1) yes
C(16) S(6) C(29) 102(1) yes
C(45) S(7) C(48) 91(1) yes
C(49) S(8) C(52) 89(1) yes
C(53) S(9) C(56) 91(1) yes
C(57) S(10) C(60) 87(1) yes
C(45) S(11) C(85) 106(1) yes
C(60) S(12) C(69) 105(1) yes
S(1) C(1) S(5) 124(1) yes
S(1) C(1) C(2) 110(2) yes
S(5) C(1) C(2) 125(2) yes
C(1) C(2) C(3) 114(2) yes
C(2) C(3) C(4) 112(2) yes
C(2) C(3) C(17) 136(2) yes
C(4) C(3) C(17) 111(2) yes
S(1) C(4) C(3) 112(2) yes
S(1) C(4) C(5) 137(2) yes
C(3) C(4) C(5) 109(2) yes
S(2) C(5) C(4) 142(2) yes
S(2) C(5) C(6) 107(2) yes
C(4) C(5) C(6) 110(2) yes
C(5) C(6) C(7) 118(2) yes
C(5) C(6) C(17) 105(2) yes
C(7) C(6) C(17) 136(3) yes
C(6) C(7) C(8) 107(2) yes
S(2) C(8) C(7) 113(2) yes
S(2) C(8) C(9) 121(2) yes
C(7) C(8) C(9) 124(2) yes
S(3) C(9) C(8) 120(1) yes
S(3) C(9) C(10) 110(1) yes
C(8) C(9) C(10) 128(2) yes
C(9) C(10) C(11) 114(2) yes
C(10) C(11) C(12) 112(2) yes
C(10) C(11) C(21) 139(2) yes
C(12) C(11) C(21) 107(2) yes
S(3) C(12) C(11) 112(1) yes
S(3) C(12) C(13) 138(2) yes
C(11) C(12) C(13) 108(2) yes
S(4) C(13) C(12) 139(2) yes
S(4) C(13) C(14) 108(1) yes
C(12) C(13) C(14) 112(2) yes
C(13) C(14) C(15) 113(2) yes
C(13) C(14) C(21) 103(1) yes
C(15) C(14) C(21) 142(2) yes
C(14) C(15) C(16) 112(2) yes
S(4) C(16) S(6) 125(1) yes
S(4) C(16) C(15) 113(2) yes
S(6) C(16) C(15) 120(2) yes
C(3) C(17) C(6) 103(2) yes
C(3) C(17) C(18) 127(2) yes
C(6) C(17) C(18) 128(2) yes
C(17) C(18) C(19) 120(2) yes
C(17) C(18) C(20) 121(2) yes
C(19) C(18) C(20) 117(2) yes
N(1) C(19) C(18) 178(3) yes
N(2) C(20) C(18) 174(3) yes
C(11) C(21) C(14) 108(2) yes
C(11) C(21) C(22) 127(2) yes
C(14) C(21) C(22) 124(2) yes
C(21) C(22) C(23) 120(2) yes
C(21) C(22) C(24) 122(2) yes
C(23) C(22) C(24) 116(2) yes
N(3) C(23) C(22) 176(2) yes
N(4) C(24) C(22) 173(2) yes
S(5) C(25) C(26) 109(2) yes
C(25) C(26) C(27) 121(3) yes
C(26) C(27) C(28) 117(3) yes
S(6) C(29) C(30) 107(2) yes
C(29) C(30) C(31) 111(2) yes
C(30) C(31) C(32) 111(2) yes
Cl(17) C(33) C(34) 120(2) yes
Cl(17) C(33) C(38) 117(2) yes
C(34) C(33) C(38) 121(3) yes
C(33) C(34) C(35) 118(3) yes
C(34) C(35) C(36) 123(3) yes
C(35) C(36) C(37) 117(3) yes
C(36) C(37) C(38) 116(3) yes
C(33) C(38) C(37) 121(2) yes
Cl(18) C(39) C(40) 121(3) yes
Cl(18) C(39) C(44) 116(3) yes
C(40) C(39) C(44) 121(4) yes
C(39) C(40) C(41) 118(4) yes
C(40) C(41) C(42) 121(4) yes
C(41) C(42) C(43) 119(3) yes
C(42) C(43) C(44) 116(3) yes
C(39) C(44) C(43) 120(3) yes
S(7) C(45) S(11) 122(1) yes
S(7) C(45) C(46) 109(2) yes
S(11) C(45) C(46) 127(2) yes
C(45) C(46) C(47) 117(2) yes
C(46) C(47) C(48) 111(2) yes
C(46) C(47) C(61) 141(2) yes
C(48) C(47) C(61) 106(2) yes
S(7) C(48) C(47) 108(2) yes
S(7) C(48) C(49) 142(2) yes
C(47) C(48) C(49) 109(2) yes
S(8) C(49) C(48) 136(2) yes
S(8) C(49) C(50) 111(2) yes
C(48) C(49) C(50) 111(2) yes
C(49) C(50) C(51) 117(2) yes
C(49) C(50) C(61) 106(2) yes
C(51) C(50) C(61) 135(2) yes
C(50) C(51) C(52) 107(2) yes
S(8) C(52) C(51) 113(1) yes
S(8) C(52) C(53) 121(1) yes
C(51) C(52) C(53) 125(2) yes
S(9) C(53) C(52) 123(1) yes
S(9) C(53) C(54) 108(2) yes
C(52) C(53) C(54) 128(2) yes
C(53) C(54) C(55) 119(2) yes
C(54) C(55) C(56) 108(2) yes
C(54) C(55) C(65) 145(2) yes
C(56) C(55) C(65) 105(2) yes
S(9) C(56) C(55) 111(1) yes
S(9) C(56) C(57) 141(2) yes
C(55) C(56) C(57) 107(2) yes
S(10) C(57) C(56) 135(2) yes
S(10) C(57) C(58) 113(1) yes
C(56) C(57) C(58) 110(2) yes
C(57) C(58) C(59) 114(2) yes
C(57) C(58) C(65) 110(2) yes
C(59) C(58) C(65) 134(2) yes
C(58) C(59) C(60) 109(2) yes
S(10) C(60) S(12) 123(1) yes
S(10) C(60) C(59) 114(2) yes
S(12) C(60) C(59) 121(2) yes
C(47) C(61) C(50) 106(2) yes
C(47) C(61) C(62) 127(2) yes
C(50) C(61) C(62) 125(2) yes
C(61) C(62) C(63) 117(2) yes
C(61) C(62) C(64) 122(2) yes
C(63) C(62) C(64) 119(2) yes
N(5) C(63) C(62) 175(2) yes
N(6) C(64) C(62) 174(3) yes
C(55) C(65) C(58) 105(2) yes
C(55) C(65) C(66) 125(2) yes
C(58) C(65) C(66) 128(2) yes
C(65) C(66) C(67) 123(2) yes
C(65) C(66) C(68) 119(2) yes
C(67) C(66) C(68) 117(2) yes
N(7) C(67) C(66) 177(3) yes
N(8) C(68) C(66) 173(3) yes
S(12) C(69) C(70) 108(2) yes
C(69) C(70) C(71) 115(3) yes
C(70) C(71) C(72) 111(3) yes
Cl(19) C(73) C(74) 117(2) yes
Cl(19) C(73) C(78) 120(3) yes
C(74) C(73) C(78) 121(3) yes
C(73) C(74) C(75) 122(3) yes
C(74) C(75) C(76) 121(3) yes
C(75) C(76) C(77) 114(3) yes
C(76) C(77) C(78) 117(3) yes
C(73) C(78) C(77) 122(3) yes
Cl(20) C(79) C(80) 121(3) yes
Cl(20) C(79) C(84) 122(3) yes
C(80) C(79) C(84) 115(4) yes
C(79) C(80) C(81) 125(4) yes
C(80) C(81) C(82) 117(4) yes
C(81) C(82) C(83) 120(4) yes
C(82) C(83) C(84) 115(3) yes
C(79) C(84) C(83) 125(4) yes
S(11) C(85) C(86) 110(1) yes
C(85) C(86) C(87) 113(2) yes
C(86) C(87) C(88) 113(2) yes

loop_
_geom_bond_atom_site_label_1
_geom_bond_atom_site_label_2
_geom_bond_distance
_geom_bond_publ_flag
Fe(1) Cl(1) 2.15(1) yes
Fe(1) Cl(2) 2.19(1) yes
Fe(1) Cl(3) 2.172(9) yes
Fe(1) Cl(4) 2.161(9) yes
Fe(2) Cl(5) 2.201(9) yes
Fe(2) Cl(6) 2.174(10) yes
Fe(2) Cl(7) 2.19(1) yes
Fe(2) Cl(8) 2.19(1) yes
Fe(3) Cl(9) 2.15(1) yes
Fe(3) Cl(10) 2.193(9) yes
Fe(3) Cl(11) 2.20(1) yes
Fe(3) Cl(12) 2.20(1) yes
Fe(4) Cl(13) 2.18(1) yes
Fe(4) Cl(14) 2.14(1) yes
Fe(4) Cl(15) 2.187(9) yes
Fe(4) Cl(16) 2.175(10) yes
Cl(17) C(33) 1.74(4) yes
Cl(18) C(39) 1.72(4) yes
Cl(19) C(73) 1.74(4) yes
Cl(20) C(79) 1.66(4) yes
S(1) C(1) 1.76(3) yes
S(1) C(4) 1.72(3) yes
S(2) C(5) 1.71(2) yes
S(2) C(8) 1.72(3) yes
S(3) C(9) 1.78(3) yes
S(3) C(12) 1.69(3) yes
S(4) C(13) 1.76(3) yes
S(4) C(16) 1.71(3) yes
S(5) C(1) 1.69(3) yes
S(5) C(25) 1.80(3) yes
S(6) C(16) 1.69(3) yes
S(6) C(29) 1.79(3) yes
S(7) C(45) 1.80(3) yes
S(7) C(48) 1.75(3) yes
S(8) C(49) 1.70(3) yes
S(8) C(52) 1.76(3) yes
S(9) C(53) 1.76(3) yes
S(9) C(56) 1.69(3) yes
S(10) C(57) 1.75(3) yes
S(10) C(60) 1.75(3) yes
S(11) C(45) 1.66(3) yes
S(11) C(85) 1.78(3) yes
S(12) C(60) 1.69(3) yes
S(12) C(69) 1.81(3) yes
N(1) C(19) 1.10(3) yes
N(2) C(20) 1.15(4) yes
N(3) C(23) 1.13(4) yes
N(4) C(24) 1.16(4) yes
N(5) C(63) 1.16(4) yes
N(6) C(64) 1.13(4) yes
N(7) C(67) 1.13(4) yes
N(8) C(68) 1.14(4) yes
C(1) C(2) 1.40(4) yes
C(2) C(3) 1.36(4) yes
C(3) C(4) 1.39(4) yes
C(3) C(17) 1.44(4) yes
C(4) C(5) 1.33(4) yes
C(5) C(6) 1.47(4) yes
C(6) C(7) 1.32(5) yes
C(6) C(17) 1.51(4) yes
C(7) C(8) 1.46(4) yes
C(8) C(9) 1.41(3) yes
C(9) C(10) 1.43(4) yes
C(10) C(11) 1.30(3) yes
C(11) C(12) 1.46(3) yes
C(11) C(21) 1.47(3) yes
C(12) C(13) 1.36(4) yes
C(13) C(14) 1.49(4) yes
C(14) C(15) 1.33(4) yes
C(14) C(21) 1.48(4) yes
C(15) C(16) 1.40(4) yes
C(17) C(18) 1.36(4) yes
C(18) C(19) 1.47(4) yes
C(18) C(20) 1.41(4) yes
C(21) C(22) 1.34(3) yes
C(22) C(23) 1.45(4) yes
C(22) C(24) 1.43(4) yes
C(25) C(26) 1.43(5) yes
C(26) C(27) 1.38(5) yes
C(27) C(28) 1.56(6) yes
C(29) C(30) 1.55(4) yes
C(30) C(31) 1.55(4) yes
C(31) C(32) 1.52(4) yes
C(33) C(34) 1.33(5) yes
C(33) C(38) 1.38(4) yes
C(34) C(35) 1.35(5) yes
C(35) C(36) 1.38(5) yes
C(36) C(37) 1.45(5) yes
C(37) C(38) 1.37(5) yes
C(39) C(40) 1.32(6) yes
C(39) C(44) 1.39(5) yes
C(40) C(41) 1.35(6) yes
C(41) C(42) 1.42(6) yes
C(42) C(43) 1.37(5) yes
C(43) C(44) 1.41(5) yes
C(45) C(46) 1.38(4) yes
C(46) C(47) 1.34(4) yes
C(47) C(48) 1.51(4) yes
C(47) C(61) 1.41(4) yes
C(48) C(49) 1.34(4) yes
C(49) C(50) 1.40(4) yes
C(50) C(51) 1.34(4) yes
C(50) C(61) 1.52(4) yes
C(51) C(52) 1.45(4) yes
C(52) C(53) 1.38(3) yes
C(53) C(54) 1.42(4) yes
C(54) C(55) 1.30(4) yes
C(55) C(56) 1.51(4) yes
C(55) C(65) 1.47(4) yes
C(56) C(57) 1.40(4) yes
C(57) C(58) 1.35(4) yes
C(58) C(59) 1.41(4) yes
C(58) C(65) 1.46(4) yes
C(59) C(60) 1.39(4) yes
C(61) C(62) 1.40(4) yes
C(62) C(63) 1.44(4) yes
C(62) C(64) 1.43(4) yes
C(65) C(66) 1.32(4) yes
C(66) C(67) 1.45(4) yes
C(66) C(68) 1.47(4) yes
C(69) C(70) 1.44(5) yes
C(70) C(71) 1.48(5) yes
C(71) C(72) 1.63(5) yes
C(73) C(74) 1.39(5) yes
C(73) C(78) 1.30(5) yes
C(74) C(75) 1.32(5) yes
C(75) C(76) 1.42(5) yes
C(76) C(77) 1.57(6) yes
C(77) C(78) 1.36(5) yes
C(79) C(80) 1.40(6) yes
C(79) C(84) 1.30(5) yes
C(80) C(81) 1.37(5) yes
C(81) C(82) 1.37(6) yes
C(82) C(83) 1.44(6) yes
C(83) C(84) 1.45(7) yes
C(85) C(86) 1.56(4) yes
C(86) C(87) 1.47(4) yes
C(87) C(88) 1.47(5) yes

loop_
_geom_contact_atom_site_label_1
_geom_contact_atom_site_label_2
_geom_contact_distance
_geom_contact_site_symmetry_2
Cl(2) C(21) 3.44(3) .
Cl(2) C(14) 3.58(3) .
Cl(2) C(11) 3.58(2) .
Cl(3) C(24) 3.23(3) .
Cl(3) S(7) 3.35(1) .
Cl(3) S(8) 3.39(1) .
Cl(3) C(22) 3.48(3) .
Cl(3) N(4) 3.59(3) .
Cl(4) C(25) 3.60(3) 1_655
Cl(5) S(1) 3.27(1) 1_655
Cl(5) S(2) 3.29(1) 1_655
Cl(6) N(7) 3.56(3) .
Cl(8) C(75) 3.55(4) 1_655
Cl(9) N(2) 3.57(3) 1_456
Cl(10) S(10) 3.28(1) 1_465
Cl(10) S(9) 3.28(1) 1_465
Cl(11) C(37) 3.58(4) 1_556
Cl(13) C(61) 3.46(3) .
Cl(13) C(50) 3.56(3) .
Cl(14) C(19) 3.57(4) 1_646
Cl(15) C(29) 3.57(3) 1_556
Cl(16) C(63) 3.28(3) .
Cl(16) S(4) 3.34(1) 1_556
Cl(16) S(3) 3.40(1) 1_556
Cl(16) C(62) 3.49(3) .
Cl(16) N(5) 3.60(3) .
Cl(17) C(18) 3.54(3) .
Cl(17) C(20) 3.54(3) .
Cl(18) N(5) 3.51(3) 1_554
Cl(18) C(9) 3.51(3) .
Cl(19) C(67) 3.49(3) 1_465
Cl(19) C(66) 3.50(3) 1_465
Cl(20) C(52) 3.46(3) .
Cl(20) N(4) 3.52(3) .
Cl(20) C(77) 3.60(4) 1_645
S(2) N(8) 3.18(3) 1_465
S(3) N(5) 3.55(3) 1_554
S(4) C(37) 3.50(3) 1_655
S(5) N(6) 3.37(3) 1_464
S(5) C(40) 3.57(5) 1_465
S(6) N(7) 3.40(2) .
S(6) C(36) 3.56(4) 1_655
S(7) C(75) 3.50(3) 1_655
S(8) N(4) 3.57(3) .
S(9) N(1) 3.16(3) 1_646
S(11) N(2) 3.45(2) 1_556
S(12) N(3) 3.39(3) 1_645
O(1) N(2) 3.42(3) .
O(1) C(20) 3.44(4) .
O(1) C(56) 3.47(3) 1_464
O(1) C(19) 3.54(4) .
O(2) N(7) 3.34(3) 1_465
O(2) C(67) 3.36(3) 1_465
O(2) C(5) 3.47(3) .
O(2) C(68) 3.52(4) 1_465
N(1) C(51) 3.41(3) 1_464
N(1) N(6) 3.49(4) 1_464
N(2) C(46) 3.38(4) 1_554
N(2) N(5) 3.46(4) 1_554
N(2) C(72) 3.58(6) 1_474
N(3) C(59) 3.21(4) 1_465
N(3) N(8) 3.41(4) 1_465
N(3) C(88) 3.57(4) 1_545
N(4) N(7) 3.47(4) .
N(5) C(7) 3.55(4) 1_556
N(6) C(2) 3.25(4) 1_646
N(6) C(32) 3.51(4) 1_456
N(7) C(15) 3.33(4) .
N(8) C(10) 3.44(4) 1_645
C(3) C(38) 3.53(4) .
C(4) C(36) 3.52(5) .
C(4) C(37) 3.55(4) .
C(5) C(35) 3.41(4) .
C(6) C(34) 3.42(5) .
C(11) C(44) 3.43(5) .
C(11) C(39) 3.58(4) .
C(12) C(39) 3.51(4) .
C(13) C(41) 3.46(4) .
C(14) C(42) 3.45(4) .
C(14) C(43) 3.57(5) .
C(17) C(33) 3.50(4) .
C(21) C(43) 3.44(5) .
C(21) C(44) 3.54(5) .
C(23) C(88) 3.55(4) 1_545
C(29) C(35) 3.55(4) 1_655
C(32) C(64) 3.50(4) 1_654
C(45) C(76) 3.60(4) 1_655
C(47) C(82) 3.45(5) .
C(47) C(81) 3.54(5) .
C(48) C(83) 3.46(5) .
C(49) C(84) 3.52(5) .
C(49) C(79) 3.58(4) .
C(50) C(80) 3.45(5) .
C(55) C(78) 3.40(4) 1_645
C(56) C(77) 3.39(4) 1_645
C(57) C(76) 3.52(4) 1_645
C(57) C(75) 3.56(4) 1_645
C(58) C(74) 3.60(4) 1_645
C(61) C(81) 3.45(5) .
C(61) C(80) 3.49(5) .
C(65) C(73) 3.50(3) 1_645
C(77) C(85) 3.55(4) 1_455

loop_
_geom_torsion_atom_site_label_1
_geom_torsion_atom_site_label_2
_geom_torsion_atom_site_label_3
_geom_torsion_atom_site_label_4
_geom_torsion
_geom_torsion_publ_flag
Cl(17) C(33) C(34) C(35) 179(2) yes
Cl(17) C(33) C(38) C(37) -177(2) yes
Cl(18) C(39) C(40) C(41) 177(3) yes
Cl(18) C(39) C(44) C(43) 175(3) yes
Cl(19) C(73) C(74) C(75) 176(2) yes
Cl(19) C(73) C(78) C(77) -177(2) yes
Cl(20) C(79) C(80) C(81) -174(3) yes
Cl(20) C(79) C(84) C(83) -179(3) yes
S(1) C(1) S(5) C(25) 3(2) yes
S(1) C(1) C(2) C(3) 2(3) yes
S(1) C(4) C(3) C(2) 2(3) yes
S(1) C(4) C(3) C(17) 179(2) yes
S(1) C(4) C(5) S(2) 2(6) yes
S(1) C(4) C(5) C(6) -179(2) yes
S(2) C(5) C(4) C(3) -178(2) yes
S(2) C(5) C(6) C(7) 0(3) yes
S(2) C(5) C(6) C(17) 179(1) yes
S(2) C(8) C(7) C(6) 5(3) yes
S(2) C(8) C(9) S(3) 174(1) yes
S(2) C(8) C(9) C(10) -6(4) yes
S(3) C(9) C(8) C(7) 1(4) yes
S(3) C(9) C(10) C(11) -3(2) yes
S(3) C(12) C(11) C(10) 0(3) yes
S(3) C(12) C(11) C(21) 180.0 yes
S(3) C(12) C(13) S(4) -3(5) yes
S(3) C(12) C(13) C(14) -178(2) yes
S(4) C(13) C(12) C(11) 178(2) yes
S(4) C(13) C(14) C(15) 3(2) yes
S(4) C(13) C(14) C(21) 179(1) yes
S(4) C(16) S(6) C(29) 0(2) yes
S(4) C(16) C(15) C(14) 2(3) yes
S(5) C(1) S(1) C(4) 179(2) yes
S(5) C(1) C(2) C(3) -177(2) yes
S(5) C(25) C(26) C(27) -175(3) yes
S(6) C(16) S(4) C(13) -177(1) yes
S(6) C(16) C(15) C(14) -179(1) yes
S(6) C(29) C(30) C(31) -176(2) yes
S(7) C(45) S(11) C(85) 0(2) yes
S(7) C(45) C(46) C(47) 0(3) yes
S(7) C(48) C(47) C(46) -3(2) yes
S(7) C(48) C(47) C(61) -178(2) yes
S(7) C(48) C(49) S(8) -1(5) yes
S(7) C(48) C(49) C(50) 179(2) yes
S(8) C(49) C(48) C(47) 175(2) yes
S(8) C(49) C(50) C(51) -2(3) yes
S(8) C(49) C(50) C(61) -176(1) yes
S(8) C(52) C(51) C(50) 2(2) yes
S(8) C(52) C(53) S(9) -176(1) yes
S(8) C(52) C(53) C(54) 2(4) yes
S(9) C(53) C(52) C(51) 6(3) yes
S(9) C(53) C(54) C(55) 2(3) yes
S(9) C(56) C(55) C(54) 5(3) yes
S(9) C(56) C(55) C(65) 179(1) yes
S(9) C(56) C(57) S(10) 1(6) yes
S(9) C(56) C(57) C(58) -177(2) yes
S(10) C(57) C(56) C(55) -177(2) yes
S(10) C(57) C(58) C(59) 2(3) yes
S(10) C(57) C(58) C(65) 176(1) yes
S(10) C(60) S(12) C(69) -3(2) yes
S(10) C(60) C(59) C(58) 1(3) yes
S(11) C(45) S(7) C(48) 178(1) yes
S(11) C(45) C(46) C(47) 179(2) yes
S(11) C(85) C(86) C(87) 179(2) yes
S(12) C(60) S(10) C(57) 178(2) yes
S(12) C(60) C(59) C(58) -176(2) yes
S(12) C(69) C(70) C(71) 170(2) yes
N(1) C(19) C(18) C(17) 148.1 yes
N(1) C(19) C(18) C(20) -35.7 yes
N(2) C(20) C(18) C(17) 67(36) yes
N(2) C(20) C(18) C(19) -108(36) yes
N(3) C(23) C(22) C(21) -116(43) yes
N(3) C(23) C(22) C(24) 69(44) yes
N(4) C(24) C(22) C(21) -61(31) yes
N(4) C(24) C(22) C(23) 111(30) yes
N(5) C(63) C(62) C(61) 134(43) yes
N(5) C(63) C(62) C(64) -39(45) yes
N(6) C(64) C(62) C(61) 147(30) yes
N(6) C(64) C(62) C(63) -38(32) yes
N(7) C(67) C(66) C(65) -36(77) yes
N(7) C(67) C(66) C(68) 137(75) yes
N(8) C(68) C(66) C(65) -115(30) yes
N(8) C(68) C(66) C(67) 69(30) yes
C(1) S(1) C(4) C(3) 0(2) yes
C(1) S(1) C(4) C(5) 177(3) yes
C(1) S(5) C(25) C(26) 170(2) yes
C(1) C(2) C(3) C(4) -2(4) yes
C(1) C(2) C(3) C(17) -178(3) yes
C(2) C(1) S(1) C(4) 0(2) yes
C(2) C(1) S(5) C(25) -176(2) yes
C(2) C(3) C(4) C(5) -176(2) yes
C(2) C(3) C(17) C(6) 176(3) yes
C(2) C(3) C(17) C(18) -4(5) yes
C(3) C(4) C(5) C(6) -1(3) yes
C(3) C(17) C(6) C(5) 0(2) yes
C(3) C(17) C(6) C(7) 178(4) yes
C(3) C(17) C(18) C(19) 1(4) yes
C(3) C(17) C(18) C(20) -174(2) yes
C(4) C(3) C(17) C(6) 0(3) yes
C(4) C(3) C(17) C(18) 179(2) yes
C(4) C(5) S(2) C(8) -179(3) yes
C(4) C(5) C(6) C(7) -178(3) yes
C(4) C(5) C(6) C(17) 1(3) yes
C(5) S(2) C(8) C(7) -5(2) yes
C(5) S(2) C(8) C(9) -178(2) yes
C(5) C(4) C(3) C(17) 0(3) yes
C(5) C(6) C(7) C(8) -3(4) yes
C(5) C(6) C(17) C(18) -179(2) yes
C(6) C(5) S(2) C(8) 2(2) yes
C(6) C(7) C(8) C(9) 179(2) yes
C(6) C(17) C(18) C(19) 179(3) yes
C(6) C(17) C(18) C(20) 3(4) yes
C(7) C(6) C(17) C(18) 0(6) yes
C(7) C(8) C(9) C(10) -179(3) yes
C(8) C(7) C(6) C(17) 176(3) yes
C(8) C(9) S(3) C(12) -178(2) yes
C(8) C(9) C(10) C(11) 177(2) yes
C(9) S(3) C(12) C(11) -1(2) yes
C(9) S(3) C(12) C(13) 179(3) yes
C(9) C(10) C(11) C(12) 2(3) yes
C(9) C(10) C(11) C(21) -177(2) yes
C(10) C(9) S(3) C(12) 2(2) yes
C(10) C(11) C(12) C(13) 178(2) yes
C(10) C(11) C(21) C(14) 179(3) yes
C(10) C(11) C(21) C(22) 2(5) yes
C(11) C(12) C(13) C(14) 2(3) yes
C(11) C(21) C(14) C(13) 2(2) yes
C(11) C(21) C(14) C(15) 176(3) yes
C(11) C(21) C(22) C(23) -5(3) yes
C(11) C(21) C(22) C(24) 167(2) yes
C(12) C(11) C(21) C(14) 0(2) yes
C(12) C(11) C(21) C(22) -177(2) yes
C(12) C(13) S(4) C(16) -177(3) yes
C(12) C(13) C(14) C(15) -179(2) yes
C(12) C(13) C(14) C(21) -3(2) yes
C(13) S(4) C(16) C(15) 0(2) yes
C(13) C(12) C(11) C(21) -1(2) yes
C(13) C(14) C(15) C(16) -3(3) yes
C(13) C(14) C(21) C(22) 178(2) yes
C(14) C(13) S(4) C(16) -2(1) yes
C(14) C(21) C(22) C(23) 178(2) yes
C(14) C(21) C(22) C(24) -7(3) yes
C(15) C(14) C(21) C(22) -7(5) yes
C(15) C(16) S(6) C(29) -178(2) yes
C(16) S(6) C(29) C(30) 178(2) yes
C(16) C(15) C(14) C(21) -177(2) yes
C(25) C(26) C(27) C(28) 177(4) yes
C(29) C(30) C(31) C(32) 172(3) yes
C(33) C(34) C(35) C(36) 0(4) yes
C(33) C(38) C(37) C(36) -3(4) yes
C(34) C(33) C(38) C(37) 1(4) yes
C(34) C(35) C(36) C(37) -3(4) yes
C(35) C(34) C(33) C(38) 0(4) yes
C(35) C(36) C(37) C(38) 4(4) yes
C(39) C(40) C(41) C(42) 14(6) yes
C(39) C(44) C(43) C(42) 1(6) yes
C(40) C(39) C(44) C(43) 0(6) yes
C(40) C(41) C(42) C(43) -12(5) yes
C(41) C(40) C(39) C(44) -8(6) yes
C(41) C(42) C(43) C(44) 4(5) yes
C(45) S(7) C(48) C(47) 3(1) yes
C(45) S(7) C(48) C(49) 179(3) yes
C(45) S(11) C(85) C(86) -177(2) yes
C(45) C(46) C(47) C(48) 1(3) yes
C(45) C(46) C(47) C(61) 173(3) yes
C(46) C(45) S(7) C(48) -2(1) yes
C(46) C(45) S(11) C(85) -179(2) yes
C(46) C(47) C(48) C(49) 179(2) yes
C(46) C(47) C(61) C(50) -174(3) yes
C(46) C(47) C(61) C(62) 8(6) yes
C(47) C(48) C(49) C(50) -4(3) yes
C(47) C(61) C(50) C(49) 0(3) yes
C(47) C(61) C(50) C(51) -173(3) yes
C(47) C(61) C(62) C(63) 6(4) yes
C(47) C(61) C(62) C(64) 179(2) yes
C(48) C(47) C(61) C(50) -1(3) yes
C(48) C(47) C(61) C(62) -178(2) yes
C(48) C(49) S(8) C(52) -176(3) yes
C(48) C(49) C(50) C(51) 177(2) yes
C(48) C(49) C(50) C(61) 3(3) yes
C(49) S(8) C(52) C(51) -3(2) yes
C(49) S(8) C(52) C(53) 179(2) yes
C(49) C(48) C(47) C(61) 3(3) yes
C(49) C(50) C(51) C(52) 0(3) yes
C(49) C(50) C(61) C(62) 176(2) yes
C(50) C(49) S(8) C(52) 3(2) yes
C(50) C(51) C(52) C(53) -179(2) yes
C(50) C(61) C(62) C(63) -169(2) yes
C(50) C(61) C(62) C(64) 3(4) yes
C(51) C(50) C(61) C(62) 3(5) yes
C(51) C(52) C(53) C(54) -175(2) yes
C(52) C(51) C(50) C(61) 172(3) yes
C(52) C(53) S(9) C(56) 179(2) yes
C(52) C(53) C(54) C(55) -176(2) yes
C(53) S(9) C(56) C(55) -3(2) yes
C(53) S(9) C(56) C(57) 177(3) yes
C(53) C(54) C(55) C(56) -5(3) yes
C(53) C(54) C(55) C(65) -174(3) yes
C(54) C(53) S(9) C(56) 0(2) yes
C(54) C(55) C(56) C(57) -175(2) yes
C(54) C(55) C(65) C(58) 169(4) yes
C(54) C(55) C(65) C(66) -10(6) yes
C(55) C(56) C(57) C(58) 3(3) yes
C(55) C(65) C(58) C(57) 3(3) yes
C(55) C(65) C(58) C(59) 174(3) yes
C(55) C(65) C(66) C(67) -3(4) yes
C(55) C(65) C(66) C(68) -177(2) yes
C(56) C(55) C(65) C(58) 0(2) yes
C(56) C(55) C(65) C(66) 179(2) yes
C(56) C(57) S(10) C(60) 179(3) yes
C(56) C(57) C(58) C(59) -177(2) yes
C(56) C(57) C(58) C(65) -4(3) yes
C(57) S(10) C(60) C(59) 0(2) yes
C(57) C(56) C(55) C(65) -1(2) yes
C(57) C(58) C(59) C(60) -2(3) yes
C(57) C(58) C(65) C(66) -177(2) yes
C(58) C(57) S(10) C(60) -1(2) yes
C(58) C(65) C(66) C(67) 177(2) yes
C(58) C(65) C(66) C(68) 3(4) yes
C(59) C(58) C(65) C(66) -5(5) yes
C(59) C(60) S(12) C(69) 174(2) yes
C(60) S(12) C(69) C(70) -175(2) yes
C(60) C(59) C(58) C(65) -174(3) yes
C(69) C(70) C(71) C(72) -179(3) yes
C(73) C(74) C(75) C(76) 2(4) yes
C(73) C(78) C(77) C(76) -1(3) yes
C(74) C(73) C(78) C(77) 1(4) yes
C(74) C(75) C(76) C(77) -2(4) yes
C(75) C(74) C(73) C(78) -1(4) yes
C(75) C(76) C(77) C(78) 2(3) yes
C(79) C(80) C(81) C(82) -8(7) yes
C(79) C(84) C(83) C(82) -3(6) yes
C(80) C(79) C(84) C(83) -6(6) yes
C(80) C(81) C(82) C(83) -3(6) yes
C(81) C(80) C(79) C(84) 12(6) yes
C(81) C(82) C(83) C(84) 8(5) yes
C(85) C(86) C(87) C(88) -173(3) yes
C(85) C(86) C(87) C(88) -173(3) yes
